data_1512966
loop_
_publ_author_name
'Konstantis F. Konidaris'
'Maria Giouli'
'Catherine P. Raptopoulou'
'Vassilis Psycharis'
'Ioannis I. Verginadis'
'Anastasios Vasiliadis'
'Amalia S. Afendra'
'Spyridon Karkabounas'
'Evy Manessi-Zoupa'
'Theocharis C. Stamatatos'

_publ_section_title
;
 Employment of pyridyl oximes and dioximes in zinc(II) chemistry:
 Synthesis, structural and spectroscopic characterization, and biological
 evaluation
;
_journal_name_full
;
Inorganica Chimica Acta
;
_journal_page_first 49
_journal_page_last 59
_journal_paper_doi 10.1016/j.ica.2012.09.039
_journal_volume 396
_journal_year 2013
_chemical_formula_sum 'C14 H26 N12 O14 Zn'
_chemical_formula_weight 651.84
_space_group_IT_number 19
_symmetry_cell_setting orthorhombic
_symmetry_space_group_name_Hall 'P 2ac 2ab'
_symmetry_space_group_name_H-M 'P 21 21 21'
_atom_sites_solution_hydrogens geom
_atom_sites_solution_primary direct
_atom_sites_solution_secondary difmap
_cell_angle_alpha 90.00
_cell_angle_beta 90.00
_cell_angle_gamma 90.00
_cell_formula_units_Z 4
_cell_length_a 7.06350(10)
_cell_length_b 7.08660(10)
_cell_length_c 50.7469(12)
_cell_measurement_reflns_used 17566
_cell_measurement_temperature 180(2)
_cell_measurement_theta_max 71.94
_cell_measurement_theta_min 6.51
_cell_volume 2540.20(8)
_computing_cell_refinement 'CrystalClear, Rigaku MSC, 2005'
_computing_data_collection 'CrystalClear, Rigaku MSC, 2005'
_computing_data_reduction 'CrystalClear, Rigaku MSC, 2005'
_computing_structure_refinement 'SHELXL-97 (Sheldrick, 1997)'
_computing_structure_solution 'SHELXS-97 (Sheldrick, 1997)'
_diffrn_ambient_temperature 180(2)
_diffrn_measured_fraction_theta_full 0.979
_diffrn_measured_fraction_theta_max 0.979
_diffrn_measurement_device_type 'Rigaku R-AXIS SPIDER IPDS'
_diffrn_measurement_method '\q scans'
_diffrn_radiation_monochromator graphite
_diffrn_radiation_source 'fine-focus sealed tube'
_diffrn_radiation_type CuK\a
_diffrn_radiation_wavelength 1.54178
_diffrn_reflns_av_R_equivalents 0.0482
_diffrn_reflns_av_sigmaI/netI 0.0431
_diffrn_reflns_limit_h_max 8
_diffrn_reflns_limit_h_min -8
_diffrn_reflns_limit_k_max 8
_diffrn_reflns_limit_k_min -6
_diffrn_reflns_limit_l_max 42
_diffrn_reflns_limit_l_min -57
_diffrn_reflns_number 16957
_diffrn_reflns_theta_full 64.98
_diffrn_reflns_theta_max 64.98
_diffrn_reflns_theta_min 6.50
_exptl_absorpt_coefficient_mu 2.188
_exptl_absorpt_correction_T_max 1.000
_exptl_absorpt_correction_T_min 0.706
_exptl_absorpt_correction_type empirical
_exptl_absorpt_process_details 'CrystalClear, Rigaku MSC, 2005'
_exptl_crystal_colour colorless
_exptl_crystal_density_diffrn 1.704
_exptl_crystal_density_method 'not measured'
_exptl_crystal_description parallelepiped
_exptl_crystal_F_000 1344
_exptl_crystal_size_max 0.26
_exptl_crystal_size_mid 0.26
_exptl_crystal_size_min 0.24
_refine_diff_density_max 0.609
_refine_diff_density_min -0.779
_refine_diff_density_rms 0.061
_refine_ls_abs_structure_details 'Flack H D (1983), Acta Cryst. A39, 876-881'
_refine_ls_abs_structure_Flack -0.02(6)
_refine_ls_extinction_method none
_refine_ls_goodness_of_fit_ref 1.051
_refine_ls_hydrogen_treatment mixed
_refine_ls_matrix_type full
_refine_ls_number_parameters 415
_refine_ls_number_reflns 4257
_refine_ls_number_restraints 0
_refine_ls_restrained_S_all 1.051
_refine_ls_R_factor_all 0.0525
_refine_ls_R_factor_gt 0.0475
_refine_ls_shift/su_max 0.000
_refine_ls_shift/su_mean 0.000
_refine_ls_structure_factor_coef Fsqd
_refine_ls_weighting_details 'calc w=1/[\s^2^(Fo^2^)+(0.0431P)^2^+4.6404P] where P=(Fo^2^+2Fc^2^)/3'
_refine_ls_weighting_scheme calc
_refine_ls_wR_factor_gt 0.1108
_refine_ls_wR_factor_ref 0.1200
_reflns_number_gt 3995
_reflns_number_total 4257
_reflns_threshold_expression >2sigma(I)
_cod_data_source_file ICA-2013-396-49-59-2.cif
_cod_data_source_block pekk304
_cod_original_sg_symbol_H-M P2(1)2(1)2(1)
_cod_database_code 1512966

loop_
_symmetry_equiv_pos_as_xyz
'x, y, z'
'-x+1/2, -y, z+1/2'
'x+1/2, -y+1/2, -z'
'-x, y+1/2, -z+1/2'

loop_
_atom_site_label
_atom_site_type_symbol
_atom_site_fract_x
_atom_site_fract_y
_atom_site_fract_z
_atom_site_U_iso_or_equiv
_atom_site_adp_type
_atom_site_occupancy
_atom_site_symmetry_multiplicity
_atom_site_calc_flag
_atom_site_refinement_flags
Zn Zn 0.97962(12) 0.81083(12) 0.374655(17) 0.0372(2) Uani 1 1 d .
O1 O 0.7825(7) 0.3960(7) 0.36819(10) 0.0463(12) Uani 1 1 d .
O2 O 1.1879(6) 1.2216(6) 0.37321(11) 0.0508(12) Uani 1 1 d .
N1 N 0.8622(7) 0.5379(7) 0.38417(10) 0.0361(12) Uani 1 1 d .
N2 N 0.7604(9) 0.3363(10) 0.41786(14) 0.0476(16) Uani 1 1 d .
N3 N 0.9933(8) 0.7892(7) 0.41548(9) 0.0398(12) Uani 1 1 d .
N4 N 1.2392(10) 1.2349(9) 0.42395(14) 0.0582(19) Uani 1 1 d .
N5 N 1.1109(8) 1.0695(7) 0.38803(12) 0.0402(13) Uani 1 1 d .
C1 C 0.8446(9) 0.4966(9) 0.40900(12) 0.0344(14) Uani 1 1 d .
C2 C 0.9259(9) 0.6342(9) 0.42750(13) 0.0390(16) Uani 1 1 d .
C3 C 0.9375(10) 0.6152(11) 0.45428(14) 0.0494(18) Uani 1 1 d .
C4 C 1.0136(14) 0.7596(12) 0.46889(15) 0.060(2) Uani 1 1 d .
C5 C 1.0814(11) 0.9204(12) 0.45674(16) 0.055(2) Uani 1 1 d .
C6 C 1.0733(9) 0.9299(10) 0.42946(13) 0.0441(17) Uani 1 1 d .
C7 C 1.1440(9) 1.0862(10) 0.41256(15) 0.0432(17) Uani 1 1 d .
N6 N 1.2437(8) 0.6952(8) 0.35971(13) 0.0508(15) Uani 1 1 d .
N7 N 1.4183(9) 0.6219(9) 0.32169(16) 0.072(2) Uani 1 1 d .
N8 N 0.9672(8) 0.8459(7) 0.33391(10) 0.0406(13) Uani 1 1 d .
N9 N 0.5176(9) 1.0901(8) 0.33585(12) 0.0422(13) Uani 1 1 d .
N10 N 0.7083(7) 0.9433(7) 0.36707(10) 0.0344(12) Uani 1 1 d .
O3 O 1.3959(7) 0.6092(7) 0.37233(14) 0.0725(17) Uani 1 1 d .
O4 O 0.5726(7) 1.0155(7) 0.38464(9) 0.0395(11) Uani 1 1 d .
C8 C 1.2651(10) 0.6947(11) 0.33416(16) 0.053(2) Uani 1 1 d .
C9 C 1.1097(10) 0.7851(10) 0.31906(15) 0.0473(18) Uani 1 1 d .
C10 C 1.1039(13) 0.8038(12) 0.29170(16) 0.061(2) Uani 1 1 d .
H10 H 1.2061 0.7621 0.2810 0.085 Uiso 1 1 calc R
C11 C 0.9457(13) 0.8844(12) 0.28072(15) 0.060(2) Uani 1 1 d .
C12 C 0.7972(12) 0.9450(11) 0.29620(14) 0.0519(19) Uani 1 1 d .
C13 C 0.8134(11) 0.9273(9) 0.32354(13) 0.0409(16) Uani 1 1 d .
C14 C 0.6718(9) 0.9910(9) 0.34309(12) 0.0339(14) Uani 1 1 d .
N21 N 1.4867(9) 0.7350(8) 0.44265(11) 0.0473(14) Uani 1 1 d .
O21 O 1.4875(9) 0.7021(8) 0.46675(9) 0.0654(14) Uani 1 1 d .
O22 O 1.5704(7) 0.8812(8) 0.43457(9) 0.0496(13) Uani 1 1 d .
O23 O 1.4047(8) 0.6299(8) 0.42713(11) 0.0612(14) Uani 1 1 d .
N31 N 0.9617(11) 0.3630(8) 0.30605(11) 0.0520(16) Uani 1 1 d .
O31 O 1.0829(8) 0.2825(8) 0.32018(11) 0.0629(15) Uani 1 1 d .
O32 O 0.9792(13) 0.3643(8) 0.28166(9) 0.089(2) Uani 1 1 d .
O33 O 0.8221(8) 0.4431(8) 0.31620(11) 0.0580(14) Uani 1 1 d .
O1W O 1.3910(7) 0.1958(8) 0.27956(10) 0.0565(12) Uani 1 1 d .
O2W O 1.6740(7) 1.1646(8) 0.47186(9) 0.0540(13) Uani 1 1 d .
O3W O 1.3330(8) 0.3435(7) 0.47897(9) 0.0546(13) Uani 1 1 d .
O4W O 1.5786(7) 0.5265(7) 0.26916(10) 0.0610(14) Uani 1 1 d .
H2O H 1.1051 1.1660 0.3590 0.050 Uiso 1 1 d .
H3O H 1.3347 0.5373 0.3793 0.050 Uiso 1 1 d .
H1N4 H 1.1971 1.2391 0.4487 0.050 Uiso 1 1 d .
H2N4 H 1.3202 1.3492 0.4162 0.050 Uiso 1 1 d .
H1N7 H 1.5145 0.5320 0.3314 0.050 Uiso 1 1 d .
H1W1 H 1.2553 0.2377 0.2764 0.052 Uiso 1 1 d .
H2W1 H 1.4405 0.0704 0.2725 0.050 Uiso 1 1 d .
H1W2 H 1.6220 1.0401 0.4643 0.050 Uiso 1 1 d .
H2W2 H 1.5559 1.2216 0.4718 0.093 Uiso 1 1 d .
H1W3 H 1.3946 0.4511 0.4723 0.050 Uiso 1 1 d .
H2W3 H 1.3232 0.3663 0.4963 0.050 Uiso 1 1 d .
H1W4 H 1.5523 0.4004 0.2767 0.050 Uiso 1 1 d .
H1O H 0.818(8) 0.413(8) 0.3484(11) 0.021(15) Uiso 1 1 d .
H4O H 0.582(14) 0.953(13) 0.3987(16) 0.09(4) Uiso 1 1 d .
H1N2 H 0.749(8) 0.322(10) 0.4375(13) 0.034(17) Uiso 1 1 d .
H2N2 H 0.698(10) 0.266(10) 0.4075(14) 0.04(2) Uiso 1 1 d .
H1N9 H 0.495(9) 1.106(7) 0.3184(11) 0.023(14) Uiso 1 1 d .
H2N9 H 0.445(10) 1.133(10) 0.3483(13) 0.04(2) Uiso 1 1 d .
H3 H 0.875(9) 0.506(9) 0.4620(11) 0.025(15) Uiso 1 1 d .
H4 H 1.022(11) 0.754(9) 0.4859(13) 0.05(2) Uiso 1 1 d .
H5 H 1.147(10) 1.012(10) 0.4669(13) 0.044(19) Uiso 1 1 d .
H11 H 0.942(7) 0.913(7) 0.2574(10) 0.026(15) Uiso 1 1 d .
H12 H 0.678(11) 1.004(11) 0.2886(13) 0.05(2) Uiso 1 1 d .

loop_
_atom_site_aniso_label
_atom_site_aniso_U_11
_atom_site_aniso_U_22
_atom_site_aniso_U_33
_atom_site_aniso_U_23
_atom_site_aniso_U_13
_atom_site_aniso_U_12
Zn 0.0351(4) 0.0314(4) 0.0450(4) -0.0022(4) 0.0013(4) -0.0001(4)
O1 0.054(3) 0.036(3) 0.048(3) -0.006(2) 0.003(2) -0.010(2)
O2 0.040(2) 0.032(2) 0.080(4) 0.001(3) -0.007(3) -0.003(2)
N1 0.036(3) 0.025(3) 0.047(3) -0.005(2) -0.003(2) 0.001(2)
N2 0.047(4) 0.049(4) 0.047(4) 0.005(3) 0.005(3) -0.007(3)
N3 0.033(3) 0.039(3) 0.048(3) -0.003(2) 0.002(3) 0.009(3)
N4 0.049(4) 0.041(4) 0.084(5) -0.020(3) -0.016(3) -0.003(3)
N5 0.037(3) 0.023(3) 0.061(4) 0.000(2) -0.002(3) -0.004(2)
C1 0.029(3) 0.032(3) 0.042(4) 0.000(3) 0.005(3) 0.004(2)
C2 0.036(4) 0.041(4) 0.040(4) 0.000(3) 0.004(3) 0.007(3)
C3 0.044(4) 0.060(5) 0.045(4) -0.010(4) 0.006(3) 0.008(3)
C4 0.058(5) 0.080(6) 0.041(4) -0.009(4) -0.003(5) 0.014(5)
C5 0.043(4) 0.058(5) 0.063(5) -0.028(4) -0.007(4) 0.010(4)
C6 0.034(4) 0.054(4) 0.044(4) -0.020(3) -0.008(3) 0.008(3)
C7 0.028(3) 0.041(4) 0.061(5) -0.018(4) -0.005(3) 0.007(3)
N6 0.035(3) 0.029(3) 0.088(5) -0.010(3) 0.005(3) 0.007(3)
N7 0.044(4) 0.046(4) 0.126(6) -0.032(4) 0.025(4) -0.002(3)
N8 0.044(3) 0.031(3) 0.046(3) -0.001(2) 0.010(3) -0.013(3)
N9 0.045(3) 0.046(3) 0.035(3) 0.006(2) -0.003(3) 0.008(3)
N10 0.037(3) 0.027(3) 0.039(3) 0.000(2) 0.002(2) 0.004(2)
O3 0.034(3) 0.038(3) 0.146(5) 0.001(4) 0.005(3) 0.006(2)
O4 0.042(3) 0.039(2) 0.037(3) 0.003(2) 0.0051(19) 0.003(2)
C8 0.044(4) 0.038(4) 0.078(5) -0.025(4) 0.027(4) -0.016(4)
C9 0.041(4) 0.038(4) 0.063(5) -0.021(4) 0.022(3) -0.012(3)
C10 0.065(5) 0.052(5) 0.066(5) -0.009(4) 0.039(4) -0.022(5)
C11 0.078(6) 0.055(4) 0.047(5) -0.010(4) 0.017(4) -0.026(4)
C12 0.069(5) 0.044(4) 0.043(4) -0.001(3) 0.007(4) -0.019(4)
C13 0.051(4) 0.029(3) 0.043(4) -0.003(3) 0.004(3) -0.018(3)
C14 0.036(3) 0.031(3) 0.035(3) 0.003(3) 0.004(3) -0.013(3)
N21 0.035(3) 0.056(4) 0.052(4) 0.012(3) 0.006(3) 0.017(3)
O21 0.061(3) 0.087(4) 0.048(3) 0.024(3) 0.008(3) 0.000(4)
O22 0.048(3) 0.052(3) 0.049(3) 0.011(2) 0.006(2) 0.003(2)
O23 0.053(3) 0.052(3) 0.078(4) 0.000(3) -0.005(3) 0.011(3)
N31 0.078(5) 0.031(3) 0.047(4) -0.008(2) 0.011(4) -0.022(3)
O31 0.054(3) 0.058(4) 0.076(4) 0.002(3) -0.004(3) -0.006(3)
O32 0.159(7) 0.064(4) 0.043(3) -0.003(3) 0.027(4) -0.024(5)
O33 0.064(4) 0.057(3) 0.054(3) 0.000(3) -0.006(3) -0.004(3)
O1W 0.057(3) 0.049(3) 0.063(3) 0.001(3) -0.002(2) 0.004(3)
O2W 0.056(3) 0.049(3) 0.057(3) -0.002(3) 0.000(2) 0.007(3)
O3W 0.064(3) 0.048(3) 0.052(3) -0.005(2) 0.002(2) 0.000(3)
O4W 0.058(3) 0.049(3) 0.076(4) -0.001(3) 0.006(3) -0.008(3)

loop_
_atom_type_symbol
_atom_type_description
_atom_type_scat_dispersion_real
_atom_type_scat_dispersion_imag
_atom_type_scat_source
C C 0.0181 0.0091 'International Tables Vol C Tables 4.2.6.8 and 6.1.1.4'
H H 0.0000 0.0000 'International Tables Vol C Tables 4.2.6.8 and 6.1.1.4'
N N 0.0311 0.0180 'International Tables Vol C Tables 4.2.6.8 and 6.1.1.4'
O O 0.0492 0.0322 'International Tables Vol C Tables 4.2.6.8 and 6.1.1.4'
Zn Zn -1.5491 0.6778 'International Tables Vol C Tables 4.2.6.8 and 6.1.1.4'

loop_
_geom_angle_atom_site_label_1
_geom_angle_atom_site_label_2
_geom_angle_atom_site_label_3
_geom_angle
N3 Zn N8 177.4(2)
N3 Zn N1 74.3(2)
N8 Zn N1 108.2(2)
N3 Zn N5 74.3(2)
N8 Zn N5 103.2(2)
N1 Zn N5 148.6(2)
N3 Zn N10 104.5(2)
N8 Zn N10 74.6(2)
N1 Zn N10 95.05(19)
N5 Zn N10 93.9(2)
N3 Zn N6 106.3(2)
N8 Zn N6 74.6(2)
N1 Zn N6 94.0(2)
N5 Zn N6 93.5(2)
N10 Zn N6 149.3(2)
N1 O1 H1O 112(3)
N5 O2 H2O 82.0
C1 N1 O1 111.0(5)
C1 N1 Zn 117.1(4)
O1 N1 Zn 131.6(4)
C1 N2 H1N2 117(4)
C1 N2 H2N2 121(5)
H1N2 N2 H2N2 121(6)
C2 N3 C6 121.0(6)
C2 N3 Zn 119.8(4)
C6 N3 Zn 119.3(5)
C7 N4 H1N4 108.3
C7 N4 H2N4 133.5
H1N4 N4 H2N4 117.7
C7 N5 O2 112.1(6)
C7 N5 Zn 117.7(5)
O2 N5 Zn 129.8(4)
N1 C1 N2 123.5(6)
N1 C1 C2 115.6(6)
N2 C1 C2 120.9(6)
N3 C2 C3 120.7(6)
N3 C2 C1 113.0(6)
C3 C2 C1 126.3(6)
C2 C3 C4 119.1(7)
C2 C3 H3 117(3)
C4 C3 H3 123(3)
C3 C4 C5 120.6(7)
C3 C4 H4 122(5)
C5 C4 H4 117(5)
C4 C5 C6 118.1(7)
C4 C5 H5 119(4)
C6 C5 H5 122(4)
N3 C6 C5 120.4(7)
N3 C6 C7 112.9(6)
C5 C6 C7 126.7(7)
N5 C7 N4 124.9(7)
N5 C7 C6 115.7(6)
N4 C7 C6 119.5(7)
C8 N6 O3 111.5(6)
C8 N6 Zn 116.6(5)
O3 N6 Zn 131.8(5)
C8 N7 H1N7 121.8
C9 N8 C13 122.1(6)
C9 N8 Zn 119.4(5)
C13 N8 Zn 118.4(4)
C14 N9 H1N9 118(4)
C14 N9 H2N9 118(4)
H1N9 N9 H2N9 124(6)
C14 N10 O4 111.5(5)
C14 N10 Zn 117.3(4)
O4 N10 Zn 130.4(4)
N6 O3 H3O 93.9
N10 O4 H4O 107(7)
N6 C8 N7 123.9(8)
N6 C8 C9 115.2(6)
N7 C8 C9 120.9(7)
N8 C9 C10 120.7(8)
N8 C9 C8 114.1(6)
C10 C9 C8 125.2(7)
C11 C10 C9 117.9(7)
C11 C10 H10 121.1
C9 C10 H10 121.1
C10 C11 C12 121.2(7)
C10 C11 H11 119(3)
C12 C11 H11 119(3)
C11 C12 C13 118.4(8)
C11 C12 H12 123(4)
C13 C12 H12 119(4)
N8 C13 C12 119.7(7)
N8 C13 C14 114.6(6)
C12 C13 C14 125.7(7)
N10 C14 N9 123.8(6)
N10 C14 C13 114.7(6)
N9 C14 C13 121.5(6)
O23 N21 O21 121.2(6)
O23 N21 O22 120.7(6)
O21 N21 O22 118.1(6)
O32 N31 O33 119.0(8)
O32 N31 O31 120.3(7)
O33 N31 O31 120.7(6)
H1W1 O1W H2W1 121.5
H1W2 O2W H2W2 93.0
H1W3 O3W H2W3 104.0

loop_
_geom_bond_atom_site_label_1
_geom_bond_atom_site_label_2
_geom_bond_distance
Zn N3 2.080(5)
Zn N8 2.084(5)
Zn N1 2.159(5)
Zn N5 2.164(5)
Zn N10 2.168(5)
Zn N6 2.174(6)
O1 N1 1.409(7)
O1 H1O 1.04(6)
O2 N5 1.422(7)
O2 H2O 1.0084
N1 C1 1.300(8)
N2 C1 1.358(9)
N2 H1N2 1.00(6)
N2 H2N2 0.85(7)
N3 C2 1.343(8)
N3 C6 1.348(8)
N4 C7 1.377(9)
N4 H1N4 1.2909
N4 H2N4 1.0669
N5 C7 1.272(9)
C1 C2 1.471(9)
C2 C3 1.368(10)
C3 C4 1.373(11)
C3 H3 0.98(6)
C4 C5 1.382(11)
C4 H4 0.87(6)
C5 C6 1.387(10)
C5 H5 0.95(7)
C6 C7 1.487(10)
N6 C8 1.305(10)
N6 O3 1.392(8)
N7 C8 1.355(9)
N7 H1N7 1.0539
N8 C9 1.330(8)
N8 C13 1.337(9)
N9 C14 1.347(8)
N9 H1N9 0.91(5)
N9 H2N9 0.87(7)
N10 C14 1.289(8)
N10 O4 1.406(7)
O3 H3O 0.7563
O4 H4O 0.85(8)
C8 C9 1.484(11)
C9 C10 1.395(11)
C10 C11 1.373(12)
C10 H10 0.9500
C11 C12 1.379(11)
C11 H11 1.20(5)
C12 C13 1.398(10)
C12 H12 1.02(7)
C13 C14 1.480(9)
N21 O23 1.229(7)
N21 O21 1.245(6)
N21 O22 1.261(7)
N31 O32 1.244(7)
N31 O33 1.249(8)
N31 O31 1.254(8)
O1W H1W1 1.0166
O1W H2W1 1.0197
O2W H1W2 1.0296
O2W H2W2 0.9273
O3W H1W3 0.9411
O3W H2W3 0.8969
O4W H1W4 0.9894
